data_2011734
loop_
_publ_author_name
'St\"ahler, Ralph'
'N\"ather, Christian'
'Bensch, Wolfgang'

_publ_section_title
;
 Tris{bis[<i>N</i>-(2-aminoethyl)-1,2-ethanediamine-\k^3^<i>N</i>]nickel(II)}
 bis(tetrathioantimonate)
;
_journal_issue 1
_journal_name_full 'Acta Crystallographica Section C'
_journal_page_first 26
_journal_page_last 27
_journal_paper_doi 10.1107/S0108270100014359
_journal_volume 57
_journal_year 2001
_chemical_formula_iupac '[Ni (C4 H13 N2)2]3 [Sb1 S4]2'
_chemical_formula_moiety '3C8 H26 N6 Ni1 2+, 2S4 Sb1 3-'
_chemical_formula_sum 'C24 H78 N18 Ni3 S8 Sb2'
_chemical_formula_weight 1295.19
_chemical_name_common
;
Tris{bis[N-(2-aminoethyl)-1,2-ethanediamine-\k^3^N]nickel(II)}
bis(tetrathioantimonate)
;
_space_group_IT_number 2
_symmetry_cell_setting triclinic
_symmetry_space_group_name_Hall '-P 1'
_symmetry_space_group_name_H-M 'P -1'
_audit_creation_method SHELXL-97
_cell_angle_alpha 111.79(3)
_cell_angle_beta 90.72(3)
_cell_angle_gamma 90.92(3)
_cell_formula_units_Z 1
_cell_length_a 7.5259(15)
_cell_length_b 14.250(3)
_cell_length_c 14.565(3)
_cell_measurement_reflns_used 128
_cell_measurement_temperature 293(2)
_cell_measurement_theta_max 30
_cell_measurement_theta_min 10
_cell_volume 1449.9(6)
_computing_cell_refinement DIF4
_computing_data_collection 'DIF4 (Stoe & Cie, 1992)'
_computing_data_reduction 'REDU4 (Stoe & Cie, 1992)'
_computing_molecular_graphics 'DIAMOND (Crystal Impact GbR, 1999)'
_computing_publication_material 'CIFTAB in SHELXL97'
_computing_structure_refinement 'SHELXL97 (Sheldrick, 1997)'
_computing_structure_solution 'SHELXS97 (Sheldrick, 1997)'
_diffrn_ambient_temperature 293(2)
_diffrn_measured_fraction_theta_full .958
_diffrn_measured_fraction_theta_max .958
_diffrn_measurement_device_type 'Stoe AED-II four-circle'
_diffrn_measurement_method \w/\q
_diffrn_radiation_monochromator graphite
_diffrn_radiation_source 'fine-focus sealed tube'
_diffrn_radiation_type MoK\a
_diffrn_radiation_wavelength .71073
_diffrn_reflns_av_R_equivalents .020
_diffrn_reflns_av_sigmaI/netI .0244
_diffrn_reflns_limit_h_max 10
_diffrn_reflns_limit_h_min 0
_diffrn_reflns_limit_k_max 20
_diffrn_reflns_limit_k_min -20
_diffrn_reflns_limit_l_max 20
_diffrn_reflns_limit_l_min -20
_diffrn_reflns_number 8715
_diffrn_reflns_theta_full 30.02
_diffrn_reflns_theta_max 30.02
_diffrn_reflns_theta_min 1.51
_diffrn_standards_decay_% negligible
_diffrn_standards_interval_time 120
_diffrn_standards_number 4
_exptl_absorpt_coefficient_mu 2.199
_exptl_absorpt_correction_T_max .777
_exptl_absorpt_correction_T_min .670
_exptl_absorpt_correction_type '\y scan'
_exptl_absorpt_process_details '(X-SHAPE; Stoe & Cie, 1997, 1998)'
_exptl_crystal_colour yellow
_exptl_crystal_density_diffrn 1.483
_exptl_crystal_density_method 'not measured'
_exptl_crystal_description plate
_exptl_crystal_F_000 662
_exptl_crystal_size_max .3
_exptl_crystal_size_mid .02
_exptl_crystal_size_min .02
_refine_diff_density_max .559
_refine_diff_density_min -1.137
_refine_ls_extinction_method none
_refine_ls_goodness_of_fit_ref 1.047
_refine_ls_hydrogen_treatment constr
_refine_ls_matrix_type full
_refine_ls_number_parameters 263
_refine_ls_number_reflns 8127
_refine_ls_number_restraints 0
_refine_ls_restrained_S_all 1.047
_refine_ls_R_factor_all .038
_refine_ls_R_factor_gt .027
_refine_ls_shift/su_max .001
_refine_ls_shift/su_mean .000
_refine_ls_structure_factor_coef Fsqd
_refine_ls_weighting_details 'calc w = 1/[\s^2^(Fo^2^)+(0.0402P)^2^+0.3047P] where P = (Fo^2^+2Fc^2^)/3'
_refine_ls_weighting_scheme calc
_refine_ls_wR_factor_ref .071
_reflns_number_gt 6737
_reflns_number_total 8127
_reflns_threshold_expression I>2\s(I)
_cod_data_source_file sk1394.cif
_cod_data_source_block I
_cod_depositor_comments
;
The following automatic conversions were performed:
'_geom_bond_publ_flag' value 'Y' changed to 'y' according to
'/home/saulius/struct/CIF-dictionaries/cif_core.dic' dictionary named
'cif_core.dic' version 2.4.1 from 2010-06-29 (13
times).

'_geom_bond_publ_flag' value 'N' changed to 'n' according to
'/home/saulius/struct/CIF-dictionaries/cif_core.dic' dictionary named
'cif_core.dic' version 2.4.1 from 2010-06-29 (29 times).

Automatic conversion script
Id: cif_fix_enum 1527 2010-12-29 10:47:43Z saulius 

The following automatic conversions were performed:

'_geom_bond_publ_flag' value 'Y' changed to 'y' according to
/home/saulius/struct/CIF-dictionaries/cif_core.dic dictionary named
'cif_core.dic' version 2.4.1 from 2010-06-29 (13
times).

'_geom_bond_publ_flag' value 'N' changed to 'n' according to
/home/saulius/struct/CIF-dictionaries/cif_core.dic dictionary named
'cif_core.dic' version 2.4.1 from 2010-06-29 (29
times).

'_geom_angle_publ_flag' value 'Y' changed to 'y' according
to /home/saulius/struct/CIF-dictionaries/cif_core.dic dictionary
named 'cif_core.dic' version 2.4.1 from 2010-06-29 (24
times).

'_geom_angle_publ_flag' value 'N' changed to 'n' according
to /home/saulius/struct/CIF-dictionaries/cif_core.dic dictionary
named 'cif_core.dic' version 2.4.1 from 2010-06-29 (59 times).

Automatic conversion script
Id: cif_fix_values 1715 2011-07-08 13:25:40Z adriana 
;
_cod_original_cell_volume 1450.0(5)
_cod_database_code 2011734
_cod_database_fobs_code 2011734

loop_
_symmetry_equiv_pos_as_xyz
'x, y, z'
'-x, -y, -z'

loop_
_atom_site_label
_atom_site_fract_x
_atom_site_fract_y
_atom_site_fract_z
_atom_site_U_iso_or_equiv
_atom_site_adp_type
_atom_site_calc_flag
_atom_site_refinement_flags
_atom_site_occupancy
_atom_site_disorder_assembly
_atom_site_disorder_group
_atom_site_type_symbol
Sb1 .857195(17) .805903(10) .200520(10) .02672(4) Uani d . 1 . . Sb
S1 .99745(8) .95855(4) .29879(4) .03653(12) Uani d . 1 . . S
S2 .59471(8) .84297(5) .13708(5) .04119(13) Uani d . 1 . . S
S3 1.03208(9) .71683(5) .06747(5) .04234(14) Uani d . 1 . . S
S4 .79343(10) .70958(5) .29461(5) .04316(14) Uani d . 1 . . S
Ni1 1.0000 1.0000 .0000 .03548(9) Uani d S 1 . . Ni
N1 1.2026(3) .96153(19) .08280(19) .0497(6) Uani d . 1 . . N
H1N 1.1532 .9391 .1270 .060 Uiso calc R 1 . . H
H2N 1.2695 .9121 .0420 .060 Uiso calc R 1 . . H
C1 1.3096(5) 1.0486(3) .1323(4) .0901(15) Uani d . 1 . . C
H1A 1.4327 1.0288 .1219 .108 Uiso calc R 1 . . H
H1B 1.2888 1.0688 .2026 .108 Uiso calc R 1 . . H
C2 1.2899(5) 1.1355(3) .1077(3) .0767(11) Uani d . 1 . . C
H2A 1.3744 1.1325 .0570 .092 Uiso calc R 1 . . H
H2B 1.3197 1.1951 .1657 .092 Uiso calc R 1 . . H
N2 1.1112(3) 1.14692(16) .07216(17) .0452(5) Uani d . 1 B . N
H3N 1.1217 1.1768 .0270 .054 Uiso calc R 1 . . H
C3 .9935(5) 1.2074(2) .1501(3) .0690(9) Uani d . 1 . . C
H3A 1.0669 1.2574 .2005 .083 Uiso calc R 1 A 1 H
H3B .9163 1.2438 .1217 .083 Uiso calc R 1 A 1 H
C4 .8818(17) 1.1576(5) .1992(10) .061(3) Uani d P .488(19) B 1 C
H4A .7731 1.1946 .2200 .074 Uiso calc PR .488(19) B 1 H
H4B .9432 1.1559 .2575 .074 Uiso calc PR .488(19) B 1 H
C4' .8249(10) 1.1542(5) .1505(8) .051(2) Uani d P .512(19) B 2 C
H4C .7739 1.1844 .2155 .061 Uiso calc PR .512(19) B 2 H
H4D .7433 1.1649 .1034 .061 Uiso calc PR .512(19) B 2 H
N3 .8376(3) 1.04909(18) .12719(19) .0504(5) Uani d . 1 . . N
H4N .7230 1.0456 .1074 .060 Uiso calc R 1 B 1 H
H5N .8502 1.0066 .1595 .060 Uiso calc R 1 B 1 H
Ni2 .5000 .5000 .0000 .02827(8) Uani d S 1 . . Ni
N4 .7465(3) .49477(14) .07239(15) .0367(4) Uani d . 1 . . N
H6N .8263 .4604 .0274 .044 Uiso calc R 1 . . H
H7N .7900 .5579 .1047 .044 Uiso calc R 1 . . H
C5 .7158(3) .44471(19) .1423(2) .0432(5) Uani d . 1 . . C
H5A .6777 .4937 .2048 .052 Uiso calc R 1 . . H
H5B .8254 .4157 .1540 .052 Uiso calc R 1 . . H
C6 .5737(4) .36181(18) .1005(2) .0445(6) Uani d . 1 . . C
H6A .6234 .3057 .0470 .053 Uiso calc R 1 . . H
H6B .5390 .3374 .1518 .053 Uiso calc R 1 . . H
N5 .4152(3) .39640(14) .06345(15) .0359(4) Uani d . 1 . . N
H8N .3629 .3422 .0150 .043 Uiso calc R 1 . . H
C7 .2797(4) .4464(2) .1359(2) .0478(6) Uani d . 1 . . C
H7A .2649 .4104 .1803 .057 Uiso calc R 1 . . H
H7B .1671 .4426 .1014 .057 Uiso calc R 1 . . H
C8 .3260(4) .5571(2) .1968(2) .0489(6) Uani d . 1 . . C
H8A .2195 .5915 .2274 .059 Uiso calc R 1 . . H
H8B .4105 .5610 .2489 .059 Uiso calc R 1 . . H
N6 .4024(3) .60801(14) .13483(15) .0368(4) Uani d . 1 . . N
H9N .4920 .6498 .1682 .044 Uiso calc R 1 . . H
H10N .3189 .6454 .1207 .044 Uiso calc R 1 . . H
Ni3 .5000 .0000 .5000 .03448(9) Uani d S 1 . . Ni
N7 .2853(3) .09136(18) .48989(16) .0472(5) Uani d . 1 . . N
H11N .1942 .0516 .4555 .057 Uiso calc R 1 . . H
H12N .2474 .1279 .5509 .057 Uiso calc R 1 . . H
C9 .3417(5) .1589(3) .4410(2) .0620(8) Uani d . 1 . . C
H9A .3737 .2247 .4903 .074 Uiso calc R 1 . . H
H9B .2443 .1675 .4008 .074 Uiso calc R 1 . . H
C10 .5002(6) .1161(3) .3762(3) .0719(10) Uani d . 1 . . C
H10A .4596 .0608 .3169 .086 Uiso calc R 1 . . H
H10B .5521 .1682 .3562 .086 Uiso calc R 1 . . H
N8 .6368(3) .07957(18) .42620(18) .0513(6) Uani d . 1 . . N
H13N .7042 .0349 .3791 .062 Uiso calc R 1 . . H
C11 .7572(4) .1549(3) .4976(3) .0682(9) Uani d . 1 . . C
H11A .7829 .2087 .4738 .082 Uiso calc R 1 . . H
H11B .8685 .1231 .5017 .082 Uiso calc R 1 . . H
C12 .6800(4) .2001(2) .6002(2) .0601(8) Uani d . 1 . . C
H12A .7727 .2364 .6475 .072 Uiso calc R 1 . . H
H12B .5890 .2477 .6008 .072 Uiso calc R 1 . . H
N9 .6036(3) .12051(17) .62835(16) .0484(5) Uani d . 1 . . N
H14N .5159 .1456 .6715 .058 Uiso calc R 1 . . H
H15N .6875 .0968 .6582 .058 Uiso calc R 1 . . H

loop_
_atom_site_aniso_label
_atom_site_aniso_U_11
_atom_site_aniso_U_22
_atom_site_aniso_U_33
_atom_site_aniso_U_12
_atom_site_aniso_U_13
_atom_site_aniso_U_23
Sb1 .02564(7) .02224(6) .02859(7) -.00025(4) .00112(5) .00518(5)
S1 .0362(3) .0303(3) .0364(3) -.0079(2) -.0062(2) .0051(2)
S2 .0292(3) .0369(3) .0551(4) .0001(2) -.0073(2) .0145(3)
S3 .0451(3) .0361(3) .0431(3) .0140(2) .0154(3) .0105(2)
S4 .0583(4) .0339(3) .0370(3) -.0074(3) .0023(3) .0131(2)
Ni1 .03042(19) .0346(2) .0476(2) -.00614(16) -.00727(17) .02295(18)
N1 .0392(11) .0563(14) .0668(15) -.0041(10) -.0085(10) .0387(12)
C1 .0534(19) .073(2) .153(4) -.0180(17) -.056(2) .055(3)
C2 .0563(19) .077(2) .110(3) -.0339(17) -.035(2) .052(2)
N2 .0489(12) .0413(11) .0530(13) -.0112(9) -.0096(10) .0272(10)
C3 .085(2) .0430(16) .067(2) -.0097(16) .0067(18) .0067(14)
C4 .079(6) .037(3) .067(6) .012(3) .022(5) .017(3)
C4' .057(4) .043(3) .053(5) .017(3) .006(3) .017(3)
N3 .0459(12) .0506(13) .0616(14) -.0076(10) -.0014(11) .0293(12)
Ni2 .02789(17) .01989(16) .03364(19) .00024(13) .00098(14) .00602(14)
N4 .0321(9) .0254(8) .0472(11) .0004(7) -.0010(8) .0074(8)
C5 .0457(13) .0353(12) .0468(13) .0032(10) -.0096(11) .0134(10)
C6 .0534(15) .0289(11) .0528(15) .0005(10) -.0027(12) .0173(10)
N5 .0405(10) .0242(8) .0379(10) -.0058(7) .0002(8) .0058(7)
C7 .0475(14) .0389(13) .0538(15) -.0082(11) .0120(12) .0137(11)
C8 .0541(15) .0410(13) .0434(13) -.0002(11) .0128(12) .0060(11)
N6 .0357(10) .0250(8) .0425(10) .0002(7) .0020(8) .0041(7)
Ni3 .02723(18) .0374(2) .02894(19) .00137(15) .00012(14) .00080(16)
N7 .0382(11) .0524(13) .0378(11) .0081(9) -.0037(9) .0014(9)
C9 .069(2) .0608(19) .0551(17) .0181(16) -.0031(15) .0194(15)
C10 .095(3) .074(2) .0512(18) .018(2) .0174(18) .0282(17)
N8 .0486(13) .0488(13) .0485(13) .0061(10) .0166(10) .0082(10)
C11 .0522(17) .0530(18) .087(2) -.0113(14) .0176(17) .0117(17)
C12 .0478(15) .0429(15) .0671(19) -.0031(12) -.0033(14) -.0054(13)
N9 .0357(10) .0517(13) .0385(11) .0046(9) .0000(9) -.0058(9)

loop_
_atom_type_symbol
_atom_type_description
_atom_type_scat_dispersion_real
_atom_type_scat_dispersion_imag
_atom_type_scat_source
C C .0033 .0016 'International Tables Vol C Tables 4.2.6.8 and 6.1.1.4'
H H .0000 .0000 'International Tables Vol C Tables 4.2.6.8 and 6.1.1.4'
N N .0061 .0033 'International Tables Vol C Tables 4.2.6.8 and 6.1.1.4'
S S .1246 .1234 'International Tables Vol C Tables 4.2.6.8 and 6.1.1.4'
Sb Sb -.5866 1.5461 'International Tables Vol C Tables 4.2.6.8 and 6.1.1.4'
Ni Ni .3393 1.1124 'International Tables Vol C Tables 4.2.6.8 and 6.1.1.4'

loop_
_geom_angle_atom_site_label_1
_geom_angle_atom_site_label_2
_geom_angle_atom_site_label_3
_geom_angle_site_symmetry_1
_geom_angle_site_symmetry_3
_geom_angle
_geom_angle_publ_flag
S4 Sb1 S2 . . 109.46(3) y
S4 Sb1 S3 . . 110.68(3) y
S2 Sb1 S3 . . 107.49(3) y
S4 Sb1 S1 . . 110.24(3) y
S2 Sb1 S1 . . 108.09(4) y
S3 Sb1 S1 . . 110.80(4) y
N2 Ni1 N2 . 2_775 180.0 n
N2 Ni1 N3 . 2_775 98.99(10) n
N2 Ni1 N3 2_775 2_775 81.01(10) n
N2 Ni1 N3 . . 81.01(10) y
N2 Ni1 N3 2_775 . 98.99(10) y
N3 Ni1 N3 2_775 . 180.0000(10) n
N2 Ni1 N1 . . 82.42(9) y
N2 Ni1 N1 2_775 . 97.58(9) n
N3 Ni1 N1 2_775 . 90.06(10) n
N3 Ni1 N1 . . 89.94(10) y
N2 Ni1 N1 . 2_775 97.58(9) y
N2 Ni1 N1 2_775 2_775 82.42(9) n
N3 Ni1 N1 2_775 2_775 89.94(10) n
N3 Ni1 N1 . 2_775 90.06(10) y
N1 Ni1 N1 . 2_775 180.0 n
C1 N1 Ni1 . . 108.58(19) n
N1 C1 C2 . . 119.3(3) n
C1 C2 N2 . . 114.5(3) n
C3 N2 C2 . . 114.1(3) n
C3 N2 Ni1 . . 109.94(18) n
C2 N2 Ni1 . . 107.3(2) n
C4 C3 N2 . . 119.3(4) n
C4 C3 C4' . . 32.3(4) n
N2 C3 C4' . . 112.5(4) n
C3 C4 N3 . . 109.0(6) n
N3 C4' C3 . . 115.2(5) n
C4' N3 C4 . . 31.5(3) n
C4' N3 Ni1 . . 103.7(4) n
C4 N3 Ni1 . . 113.7(3) n
N5 Ni2 N5 . 2_665 180.00(8) n
N5 Ni2 N4 . 2_665 96.80(8) n
N5 Ni2 N4 2_665 2_665 83.20(8) n
N5 Ni2 N4 . . 83.20(8) y
N5 Ni2 N4 2_665 . 96.80(8) y
N4 Ni2 N4 2_665 . 180.00(10) n
N5 Ni2 N6 . . 82.59(8) y
N5 Ni2 N6 2_665 . 97.41(8) n
N4 Ni2 N6 2_665 . 89.52(8) n
N4 Ni2 N6 . . 90.48(8) y
N5 Ni2 N6 . 2_665 97.41(8) y
N5 Ni2 N6 2_665 2_665 82.59(8) n
N4 Ni2 N6 2_665 2_665 90.48(8) n
N4 Ni2 N6 . 2_665 89.52(8) y
N6 Ni2 N6 . 2_665 180.00(9) n
C5 N4 Ni2 . . 108.76(15) n
N4 C5 C6 . . 109.7(2) n
N5 C6 C5 . . 112.76(19) n
C7 N5 C6 . . 117.0(2) n
C7 N5 Ni2 . . 107.13(15) n
C6 N5 Ni2 . . 107.76(15) n
N5 C7 C8 . . 113.1(2) n
N6 C8 C7 . . 111.3(2) n
C8 N6 Ni2 . . 110.85(14) n
N8 Ni3 N8 2_656 . 180.0 n
N8 Ni3 N7 2_656 . 96.96(10) n
N8 Ni3 N7 . . 83.04(10) y
N8 Ni3 N7 2_656 2_656 83.04(10) n
N8 Ni3 N7 . 2_656 96.96(10) y
N7 Ni3 N7 . 2_656 180.0000(10) n
N8 Ni3 N9 2_656 2_656 82.55(10) n
N8 Ni3 N9 . 2_656 97.45(10) n
N7 Ni3 N9 . 2_656 89.48(9) n
N7 Ni3 N9 2_656 2_656 90.52(9) n
N8 Ni3 N9 2_656 . 97.45(10) y
N8 Ni3 N9 . . 82.55(10) y
N7 Ni3 N9 . . 90.52(9) y
N7 Ni3 N9 2_656 . 89.48(9) y
N9 Ni3 N9 2_656 . 180.0 n
C9 N7 Ni3 . . 110.22(18) n
N7 C9 C10 . . 110.4(3) n
N8 C10 C9 . . 112.7(3) n
C10 N8 C11 . . 117.9(3) n
C10 N8 Ni3 . . 105.8(2) n
C11 N8 Ni3 . . 108.6(2) n
N8 C11 C12 . . 112.8(2) n
N9 C12 C11 . . 110.1(2) n
C12 N9 Ni3 . . 109.98(18) n

loop_
_geom_bond_atom_site_label_1
_geom_bond_atom_site_label_2
_geom_bond_site_symmetry_2
_geom_bond_distance
_geom_bond_publ_flag
Sb1 S4 . 2.3205(8) y
Sb1 S2 . 2.3206(8) y
Sb1 S3 . 2.3218(11) y
Sb1 S1 . 2.3389(11) y
Ni1 N2 . 2.116(2) y
Ni1 N2 2_775 2.116(2) n
Ni1 N3 2_775 2.130(3) n
Ni1 N3 . 2.130(3) y
Ni1 N1 . 2.133(2) y
Ni1 N1 2_775 2.133(2) n
N1 C1 . 1.412(4) n
C1 C2 . 1.421(5) n
C2 N2 . 1.468(4) n
N2 C3 . 1.462(4) n
C3 C4 . 1.447(8) n
C3 C4' . 1.469(8) n
C4 N3 . 1.540(9) n
C4' N3 . 1.413(7) n
Ni2 N5 . 2.107(2) y
Ni2 N5 2_665 2.107(2) n
Ni2 N4 2_665 2.138(2) n
Ni2 N4 . 2.138(2) y
Ni2 N6 . 2.143(2) y
Ni2 N6 2_665 2.143(2) n
N4 C5 . 1.462(3) n
C5 C6 . 1.523(3) n
C6 N5 . 1.469(3) n
N5 C7 . 1.468(3) n
C7 C8 . 1.527(4) n
C8 N6 . 1.468(3) n
Ni3 N8 2_656 2.097(2) n
Ni3 N8 . 2.097(2) y
Ni3 N7 . 2.129(2) y
Ni3 N7 2_656 2.129(2) n
Ni3 N9 2_656 2.142(2) n
Ni3 N9 . 2.142(2) y
N7 C9 . 1.454(4) n
C9 C10 . 1.520(5) n
C10 N8 . 1.462(5) n
N8 C11 . 1.474(4) n
C11 C12 . 1.518(5) n
C12 N9 . 1.454(4) n
